data_4330775
loop_
_publ_author_name
'Fanica Cimpoesu'
'Fran\,coise Dahan'
'Sonia Ladeira'
'Marilena Ferbinteanu'
'Jean-Pierre Costes'

_publ_contact_author
;
Jean-Pierre Costes
;
_publ_contact_author_address
;
Laboratoire de Chimie de Coordination
205 Route de Narbonne
31077 Toulouse Cedex 04
;
_publ_contact_author_email costes@lcc-toulouse.fr
_publ_section_title
;
 Chiral Crystallization of a Heterodinuclear Ni-Ln Series: Comprehensive
 Analysis of the Magnetic Properties.
;
_journal_name_full 'Inorganic Chemistry'
_journal_page_first 11279
_journal_page_last 11293
_journal_paper_doi 10.1021/ic3001784
_journal_volume 51
_journal_year 2012
_chemical_formula_sum 'C24 H32 Ho N5 O15 Zn'
_chemical_formula_weight 860.85
_chemical_name_systematic
;
 ?
;
_space_group_IT_number 2
_symmetry_cell_setting triclinic
_symmetry_Int_Tables_number 2
_symmetry_space_group_name_Hall '-P 1'
_symmetry_space_group_name_H-M 'P -1'
_atom_sites_solution_hydrogens geom
_atom_sites_solution_primary direct
_atom_sites_solution_secondary difmap
_audit_creation_method SHELXL-97
_cell_angle_alpha 78.101(11)
_cell_angle_beta 89.681(11)
_cell_angle_gamma 75.234(11)
_cell_formula_units_Z 2
_cell_length_a 9.4311(8)
_cell_length_b 9.6841(10)
_cell_length_c 18.3666(17)
_cell_measurement_temperature 180(2)
_cell_volume 1585.2(3)
_computing_cell_refinement 'STOE-IPDS software (Stoe, 2.93, 1997)'
_computing_data_collection 'STOE-IPDS software (Stoe, 2.93, 1997)'
_computing_data_reduction 'XRED (Stoe, 1.08, 1996)'
_computing_molecular_graphics 'ZORTEP (Zsolnai, 1996)'
_computing_structure_refinement 'SHELXL-97 (Sheldrick, 1997)'
_computing_structure_solution 'SHELXS-97 (Sheldrick, 1990)'
_diffrn_ambient_temperature 180(2)
_diffrn_measured_fraction_theta_full 0.926
_diffrn_measured_fraction_theta_max 0.926
_diffrn_measurement_device_type STOE-IPDS
_diffrn_measurement_method 'Imaging Plate Detector System'
_diffrn_radiation_monochromator graphite
_diffrn_radiation_source 'fine-focus sealed tube'
_diffrn_radiation_type MoK\a
_diffrn_radiation_wavelength 0.71073
_diffrn_reflns_av_R_equivalents 0.0323
_diffrn_reflns_av_sigmaI/netI 0.0306
_diffrn_reflns_limit_h_max 11
_diffrn_reflns_limit_h_min -11
_diffrn_reflns_limit_k_max 11
_diffrn_reflns_limit_k_min -11
_diffrn_reflns_limit_l_max 22
_diffrn_reflns_limit_l_min -22
_diffrn_reflns_number 15894
_diffrn_reflns_theta_full 26.09
_diffrn_reflns_theta_max 26.09
_diffrn_reflns_theta_min 2.23
_exptl_absorpt_coefficient_mu 3.311
_exptl_absorpt_correction_T_max 0.7823
_exptl_absorpt_correction_T_min 0.3641
_exptl_absorpt_correction_type numerical
_exptl_absorpt_process_details 'X-SHAPE (Stoe & Cie, 1996)'
_exptl_crystal_colour Pale-Yellow
_exptl_crystal_density_diffrn 1.803
_exptl_crystal_description Plate
_exptl_crystal_F_000 856
_exptl_crystal_size_max 0.45
_exptl_crystal_size_mid 0.20
_exptl_crystal_size_min 0.10
_refine_diff_density_max 1.155
_refine_diff_density_min -1.023
_refine_diff_density_rms 0.189
_refine_ls_extinction_method none
_refine_ls_goodness_of_fit_ref 1.107
_refine_ls_hydrogen_treatment constr
_refine_ls_matrix_type full
_refine_ls_number_parameters 421
_refine_ls_number_reflns 5831
_refine_ls_number_restraints 3
_refine_ls_restrained_S_all 1.107
_refine_ls_R_factor_all 0.0354
_refine_ls_R_factor_gt 0.0310
_refine_ls_shift/su_max 0.002
_refine_ls_shift/su_mean 0.000
_refine_ls_structure_factor_coef Fsqd
_refine_ls_weighting_details 'calc w=1/[\s^2^(Fo^2^)+(0.0388P)^2^+0.0000P] where P=(Fo^2^+2Fc^2^)/3'
_refine_ls_weighting_scheme calc
_refine_ls_wR_factor_gt 0.0542
_refine_ls_wR_factor_ref 0.0557
_reflns_number_gt 4979
_reflns_number_total 5831
_reflns_threshold_expression >2sigma(I)
_cod_data_source_file ic3001784_si_002_1.cif
_cod_data_source_block complex_5_ZnHo
_cod_database_code 4330775

loop_
_symmetry_equiv_pos_as_xyz
'x, y, z'
'-x, -y, -z'

loop_
_atom_site_label
_atom_site_type_symbol
_atom_site_fract_x
_atom_site_fract_y
_atom_site_fract_z
_atom_site_U_iso_or_equiv
_atom_site_adp_type
_atom_site_occupancy
_atom_site_symmetry_multiplicity
_atom_site_calc_flag
_atom_site_refinement_flags
Ho Ho 0.601987(15) 0.167697(14) 0.269065(8) 0.01957(6) Uani 1 1 d .
Zn Zn 0.46247(4) 0.54682(3) 0.206802(18) 0.01471(8) Uani 1 1 d .
O1 O 0.4068(2) 0.3642(2) 0.26246(11) 0.0140(4) Uani 1 1 d .
O2 O 0.6533(2) 0.3833(2) 0.21380(10) 0.0128(4) Uani 1 1 d .
O3 O 0.4116(2) 0.1276(2) 0.36010(11) 0.0142(4) Uani 1 1 d .
O4 O 0.8696(2) 0.1584(2) 0.25096(11) 0.0147(4) Uani 1 1 d .
O5 O 0.4859(2) 0.6447(2) 0.29370(12) 0.0209(4) Uani 1 1 d D
H1W5 H 0.410(3) 0.652(4) 0.3258(17) 0.023 Uiso 1 1 d D
H2W5 H 0.534(3) 0.711(3) 0.3043(19) 0.023 Uiso 1 1 d D
N1 N 0.2388(3) 0.6416(2) 0.18127(13) 0.0136(5) Uani 1 1 d .
N2 N 0.5362(3) 0.6659(2) 0.11734(13) 0.0139(5) Uani 1 1 d .
O6 O 0.7370(2) 0.0382(2) 0.38728(12) 0.0195(4) Uani 1 1 d .
O7 O 0.6639(2) 0.2717(2) 0.37392(12) 0.0217(5) Uani 1 1 d .
N3 N 0.7348(3) 0.1519(3) 0.41270(15) 0.0219(6) Uani 1 1 d .
O8 O 0.7960(2) 0.1409(2) 0.47297(13) 0.0241(5) Uani 1 1 d .
O9 O 0.4075(2) 0.0938(2) 0.20812(12) 0.0212(4) Uani 1 1 d .
O10 O 0.5169(2) 0.2377(2) 0.13582(12) 0.0196(4) Uani 1 1 d .
N4 N 0.4240(3) 0.1632(3) 0.14155(14) 0.0185(5) Uani 1 1 d .
O11 O 0.3487(2) 0.1581(2) 0.08944(12) 0.0233(5) Uani 1 1 d .
O12 O 0.7244(2) -0.0164(2) 0.19821(13) 0.0248(5) Uani 1 1 d .
O13 O 0.6372(2) -0.1113(2) 0.29794(12) 0.0232(5) Uani 1 1 d .
N5 N 0.7043(3) -0.1297(3) 0.24054(15) 0.0220(6) Uani 1 1 d .
O14 O 0.7479(3) -0.2513(2) 0.22619(13) 0.0260(5) Uani 1 1 d .
C1 C 0.2800(3) 0.3576(3) 0.29323(17) 0.0192(6) Uani 1 1 d .
C2 C 0.2802(3) 0.2305(3) 0.34632(16) 0.0178(6) Uani 1 1 d .
C3 C 0.1487(3) 0.2165(3) 0.38343(16) 0.0175(6) Uani 1 1 d .
H3 H 0.1483 0.1324 0.4206 0.019 Uiso 1 1 calc R
C4 C 0.0223(3) 0.3290(3) 0.36366(17) 0.0188(6) Uani 1 1 d .
H4 H -0.0653 0.3216 0.3881 0.021 Uiso 1 1 calc R
C5 C 0.0205(3) 0.4499(3) 0.31001(17) 0.0194(6) Uani 1 1 d .
H5 H -0.0690 0.5227 0.2956 0.021 Uiso 1 1 calc R
C6 C 0.1490(3) 0.4675(3) 0.27627(16) 0.0155(6) Uani 1 1 d .
C7 C 0.1378(3) 0.5964(3) 0.21754(16) 0.0162(6) Uani 1 1 d .
H7 H 0.0409 0.6559 0.2042 0.018 Uiso 1 1 calc R
C8 C 0.1914(3) 0.7818(3) 0.12515(16) 0.0168(6) Uani 1 1 d .
H8A H 0.1948 0.8636 0.1491 0.018 Uiso 1 1 calc R
H8B H 0.0884 0.7958 0.1079 0.018 Uiso 1 1 calc R
C9 C 0.2877(3) 0.7862(3) 0.05766(15) 0.0149(5) Uani 1 1 d .
C10 C 0.4361(3) 0.8046(3) 0.07527(16) 0.0156(6) Uani 1 1 d .
H10A H 0.4808 0.8383 0.0282 0.017 Uiso 1 1 calc R
H10B H 0.4246 0.8806 0.1051 0.017 Uiso 1 1 calc R
C11 C 0.7746(3) 0.3910(3) 0.17878(16) 0.0170(6) Uani 1 1 d .
C12 C 0.8974(3) 0.2685(3) 0.19695(16) 0.0176(6) Uani 1 1 d .
C13 C 1.0298(3) 0.2642(3) 0.16392(16) 0.0162(6) Uani 1 1 d .
H13 H 1.1105 0.1804 0.1770 0.018 Uiso 1 1 calc R
C14 C 1.0422(3) 0.3867(3) 0.11046(16) 0.0158(6) Uani 1 1 d .
H14 H 1.1324 0.3869 0.0872 0.017 Uiso 1 1 calc R
C15 C 0.9250(3) 0.5050(3) 0.09204(16) 0.0156(6) Uani 1 1 d .
H15 H 0.9359 0.5872 0.0562 0.017 Uiso 1 1 calc R
C16 C 0.7896(3) 0.5105(3) 0.12362(16) 0.0158(6) Uani 1 1 d .
C17 C 0.6697(3) 0.6369(3) 0.09487(16) 0.0161(6) Uani 1 1 d .
H17 H 0.6908 0.7070 0.0548 0.018 Uiso 1 1 calc R
C18 C 0.4119(3) -0.0049(3) 0.40930(17) 0.0201(6) Uani 1 1 d .
H18A H 0.5113 -0.0700 0.4151 0.022 Uiso 1 1 calc R
H18B H 0.3446 -0.0515 0.3891 0.022 Uiso 1 1 calc R
H18C H 0.3799 0.0145 0.4579 0.022 Uiso 1 1 calc R
C19 C 0.2963(3) 0.6541(3) 0.02306(17) 0.0202(6) Uani 1 1 d .
H19A H 0.1968 0.6466 0.0131 0.022 Uiso 1 1 calc R
H19B H 0.3508 0.5652 0.0576 0.022 Uiso 1 1 calc R
H19C H 0.3466 0.6657 -0.0238 0.022 Uiso 1 1 calc R
C20 C 0.2108(3) 0.9221(3) 0.00019(17) 0.0208(6) Uani 1 1 d .
H20A H 0.1127 0.9153 -0.0131 0.023 Uiso 1 1 calc R
H20B H 0.2682 0.9296 -0.0444 0.023 Uiso 1 1 calc R
H20C H 0.2021 1.0090 0.0212 0.023 Uiso 1 1 calc R
C21 C 0.9859(3) 0.0252(3) 0.27165(16) 0.0168(6) Uani 1 1 d .
H21A H 0.9529 -0.0442 0.3103 0.018 Uiso 1 1 calc R
H21B H 1.0726 0.0472 0.2907 0.018 Uiso 1 1 calc R
H21C H 1.0109 -0.0177 0.2279 0.018 Uiso 1 1 calc R
O15 O 0.2260(2) 0.7353(2) 0.35864(12) 0.0218(5) Uani 1 1 d .
C22 C 0.1846(3) 0.6603(3) 0.41170(16) 0.0178(6) Uani 1 1 d .
C23 C 0.0313(3) 0.6956(3) 0.43238(18) 0.0235(6) Uani 1 1 d .
H23A H -0.0253 0.7818 0.3968 0.026 Uiso 1 1 calc R
H23B H 0.0266 0.7159 0.4826 0.026 Uiso 1 1 calc R
H23C H -0.0098 0.6126 0.4316 0.026 Uiso 1 1 calc R
C24 C 0.2917(3) 0.5319(3) 0.45905(17) 0.0223(6) Uani 1 1 d .
H24A H 0.3894 0.5223 0.4390 0.025 Uiso 1 1 calc R
H24B H 0.2605 0.4428 0.4589 0.025 Uiso 1 1 calc R
H24C H 0.2952 0.5465 0.5102 0.025 Uiso 1 1 calc R

loop_
_atom_site_aniso_label
_atom_site_aniso_U_11
_atom_site_aniso_U_22
_atom_site_aniso_U_33
_atom_site_aniso_U_23
_atom_site_aniso_U_13
_atom_site_aniso_U_12
Ho 0.01956(9) 0.01946(8) 0.01966(8) -0.00403(6) 0.00126(5) -0.00512(5)
Zn 0.01504(17) 0.01473(16) 0.01431(16) -0.00270(13) 0.00139(13) -0.00411(12)
O1 0.0140(10) 0.0134(9) 0.0145(9) -0.0028(8) 0.0015(8) -0.0037(7)
O2 0.0127(10) 0.0127(9) 0.0126(9) -0.0017(8) 0.0012(7) -0.0035(7)
O3 0.0147(10) 0.0131(9) 0.0146(9) -0.0030(8) 0.0013(8) -0.0034(7)
O4 0.0149(10) 0.0141(9) 0.0150(9) -0.0026(8) 0.0008(8) -0.0037(7)
O5 0.0203(11) 0.0204(10) 0.0222(11) -0.0046(9) 0.0014(9) -0.0053(8)
N1 0.0138(12) 0.0141(11) 0.0133(11) -0.0031(9) 0.0010(9) -0.0040(9)
N2 0.0144(12) 0.0125(11) 0.0148(11) -0.0020(9) 0.0018(9) -0.0040(9)
O6 0.0200(11) 0.0198(10) 0.0185(10) -0.0034(9) 0.0012(8) -0.0052(8)
O7 0.0217(11) 0.0211(10) 0.0226(11) -0.0053(9) 0.0019(9) -0.0053(8)
N3 0.0229(14) 0.0212(13) 0.0212(13) -0.0039(11) 0.0009(11) -0.0056(10)
O8 0.0249(12) 0.0245(11) 0.0229(11) -0.0042(9) 0.0010(9) -0.0069(9)
O9 0.0216(11) 0.0217(10) 0.0202(11) -0.0047(9) 0.0013(9) -0.0053(8)
O10 0.0209(11) 0.0196(10) 0.0182(10) -0.0037(9) 0.0001(8) -0.0052(8)
N4 0.0196(13) 0.0191(12) 0.0170(12) -0.0035(10) 0.0020(10) -0.0056(10)
O11 0.0235(12) 0.0239(11) 0.0227(11) -0.0050(9) 0.0019(9) -0.0065(9)
O12 0.0246(12) 0.0246(11) 0.0255(12) -0.0059(10) 0.0016(9) -0.0066(9)
O13 0.0230(12) 0.0236(11) 0.0229(11) -0.0046(9) 0.0009(9) -0.0059(9)
N5 0.0220(14) 0.0220(13) 0.0219(13) -0.0050(11) 0.0005(11) -0.0054(10)
O14 0.0259(12) 0.0251(11) 0.0269(12) -0.0055(10) 0.0014(9) -0.0065(9)
C1 0.0185(16) 0.0200(14) 0.0193(14) -0.0039(12) 0.0011(12) -0.0053(12)
C2 0.0176(15) 0.0181(14) 0.0179(14) -0.0048(12) 0.0003(11) -0.0039(11)
C3 0.0175(15) 0.0177(13) 0.0178(14) -0.0041(12) 0.0010(11) -0.0050(11)
C4 0.0184(15) 0.0197(14) 0.0185(14) -0.0045(12) 0.0022(11) -0.0049(11)
C5 0.0196(15) 0.0200(14) 0.0192(14) -0.0053(12) 0.0010(12) -0.0052(11)
C6 0.0161(14) 0.0160(13) 0.0144(13) -0.0037(11) 0.0008(11) -0.0038(10)
C7 0.0157(14) 0.0169(13) 0.0164(13) -0.0041(11) 0.0004(11) -0.0047(11)
C8 0.0176(14) 0.0163(13) 0.0167(14) -0.0037(11) 0.0009(11) -0.0049(11)
C9 0.0161(14) 0.0143(13) 0.0141(13) -0.0019(11) 0.0009(11) -0.0045(10)
C10 0.0175(14) 0.0142(12) 0.0142(13) -0.0010(11) 0.0029(11) -0.0042(10)
C11 0.0171(15) 0.0176(13) 0.0166(13) -0.0033(12) 0.0017(11) -0.0050(11)
C12 0.0187(15) 0.0179(13) 0.0157(13) -0.0028(11) 0.0013(11) -0.0047(11)
C13 0.0161(14) 0.0162(13) 0.0163(13) -0.0045(11) 0.0011(11) -0.0037(11)
C14 0.0150(14) 0.0158(13) 0.0169(13) -0.0041(11) 0.0021(11) -0.0041(11)
C15 0.0156(14) 0.0157(13) 0.0158(13) -0.0031(11) 0.0015(11) -0.0050(10)
C16 0.0168(15) 0.0158(13) 0.0145(13) -0.0027(11) 0.0008(11) -0.0039(11)
C17 0.0166(15) 0.0163(13) 0.0153(13) -0.0030(11) 0.0017(11) -0.0044(11)
C18 0.0197(15) 0.0208(14) 0.0205(14) -0.0055(12) 0.0020(12) -0.0055(11)
C19 0.0206(15) 0.0199(14) 0.0199(14) -0.0039(12) 0.0015(12) -0.0051(11)
C20 0.0206(16) 0.0195(14) 0.0223(15) -0.0031(13) 0.0011(12) -0.0060(11)
C21 0.0165(14) 0.0168(13) 0.0173(13) -0.0039(11) 0.0013(11) -0.0043(11)
O15 0.0221(11) 0.0218(10) 0.0215(11) -0.0046(9) 0.0013(9) -0.0055(8)
C22 0.0189(15) 0.0182(14) 0.0164(14) -0.0039(12) 0.0020(11) -0.0048(11)
C23 0.0231(16) 0.0234(15) 0.0236(16) -0.0043(13) 0.0010(13) -0.0059(12)
C24 0.0219(16) 0.0229(15) 0.0217(15) -0.0048(13) 0.0021(12) -0.0049(12)

loop_
_atom_type_symbol
_atom_type_description
_atom_type_scat_dispersion_real
_atom_type_scat_dispersion_imag
_atom_type_scat_source
C C 0.0033 0.0016 'International Tables Vol C Tables 4.2.6.8 and 6.1.1.4'
H H 0.0000 0.0000 'International Tables Vol C Tables 4.2.6.8 and 6.1.1.4'
N N 0.0061 0.0033 'International Tables Vol C Tables 4.2.6.8 and 6.1.1.4'
O O 0.0106 0.0060 'International Tables Vol C Tables 4.2.6.8 and 6.1.1.4'
Zn Zn 0.2839 1.4301 'International Tables Vol C Tables 4.2.6.8 and 6.1.1.4'
Ho Ho -0.2175 4.6783 'International Tables Vol C Tables 4.2.6.8 and 6.1.1.4'

loop_
_geom_angle_atom_site_label_1
_geom_angle_atom_site_label_2
_geom_angle_atom_site_label_3
_geom_angle
O1 Ho O2 67.16(7)
O1 Ho O6 121.79(7)
O2 Ho O6 116.26(7)
O1 Ho O12 142.05(7)
O2 Ho O12 106.89(7)
O6 Ho O12 94.98(7)
O1 Ho O10 75.55(7)
O2 Ho O10 69.74(7)
O6 Ho O10 162.62(7)
O12 Ho O10 67.71(7)
O1 Ho O9 77.80(7)
O2 Ho O9 117.60(7)
O6 Ho O9 126.06(7)
O12 Ho O9 72.44(7)
O10 Ho O9 51.97(7)
O1 Ho O7 78.44(7)
O2 Ho O7 74.89(7)
O6 Ho O7 51.67(7)
O12 Ho O7 138.11(7)
O10 Ho O7 142.03(7)
O9 Ho O7 145.24(7)
O1 Ho O3 65.75(7)
O2 Ho O3 128.54(6)
O6 Ho O3 74.22(7)
O12 Ho O3 122.85(7)
O10 Ho O3 115.86(7)
O9 Ho O3 70.69(7)
O7 Ho O3 76.55(7)
O1 Ho O4 129.42(6)
O2 Ho O4 63.72(6)
O6 Ho O4 72.66(7)
O12 Ho O4 66.77(7)
O10 Ho O4 97.81(7)
O9 Ho O4 136.65(7)
O7 Ho O4 78.07(7)
O3 Ho O4 146.26(6)
O1 Ho O13 134.77(7)
O2 Ho O13 155.54(7)
O6 Ho O13 65.29(7)
O12 Ho O13 49.94(7)
O10 Ho O13 102.23(7)
O9 Ho O13 67.27(7)
O7 Ho O13 115.73(7)
O3 Ho O13 75.91(7)
O4 Ho O13 95.80(7)
N2 Zn O1 153.13(8)
N2 Zn O5 104.98(9)
O1 Zn O5 100.61(8)
N2 Zn O2 89.81(8)
O1 Zn O2 75.99(8)
O5 Zn O2 104.14(8)
N2 Zn N1 96.77(9)
O1 Zn N1 87.49(9)
O5 Zn N1 98.18(9)
O2 Zn N1 154.23(8)
C1 O1 Zn 127.08(17)
C1 O1 Ho 123.81(17)
Zn O1 Ho 109.06(8)
C11 O2 Zn 127.07(17)
C11 O2 Ho 123.70(17)
Zn O2 Ho 107.59(8)
C2 O3 C18 116.5(2)
C2 O3 Ho 114.96(17)
C18 O3 Ho 126.04(16)
C12 O4 C21 117.2(2)
C12 O4 Ho 115.69(16)
C21 O4 Ho 122.97(16)
Zn O5 H1W5 115(2)
Zn O5 H2W5 138(2)
H1W5 O5 H2W5 103(3)
C7 N1 C8 116.6(2)
C7 N1 Zn 123.5(2)
C8 N1 Zn 119.33(17)
C17 N2 C10 115.0(2)
C17 N2 Zn 125.42(19)
C10 N2 Zn 119.43(17)
N3 O6 Ho 96.36(16)
N3 O7 Ho 95.31(17)
O8 N3 O7 123.0(3)
O8 N3 O6 120.5(3)
O7 N3 O6 116.5(3)
N4 O9 Ho 95.28(16)
N4 O10 Ho 96.29(16)
O11 N4 O10 123.6(2)
O11 N4 O9 120.0(2)
O10 N4 O9 116.4(2)
N5 O12 Ho 99.31(17)
N5 O13 Ho 94.45(17)
O14 N5 O13 121.6(3)
O14 N5 O12 122.1(3)
O13 N5 O12 116.3(2)
O1 C1 C6 124.6(3)
O1 C1 C2 116.7(3)
C6 C1 C2 118.7(3)
O3 C2 C1 115.6(3)
O3 C2 C3 124.3(3)
C1 C2 C3 120.1(3)
C4 C3 C2 118.3(3)
C4 C3 H3 120.9
C2 C3 H3 120.9
C5 C4 C3 121.7(3)
C5 C4 H4 119.2
C3 C4 H4 119.2
C4 C5 C6 120.4(3)
C4 C5 H5 119.8
C6 C5 H5 119.8
C5 C6 C1 120.7(3)
C5 C6 C7 117.4(3)
C1 C6 C7 121.6(3)
N1 C7 C6 129.6(3)
N1 C7 H7 115.2
C6 C7 H7 115.2
N1 C8 C9 112.7(2)
N1 C8 H8A 109.1
C9 C8 H8A 109.1
N1 C8 H8B 109.1
C9 C8 H8B 109.1
H8A C8 H8B 107.8
C10 C9 C20 106.4(2)
C10 C9 C19 112.8(2)
C20 C9 C19 107.5(2)
C10 C9 C8 112.6(2)
C20 C9 C8 106.3(2)
C19 C9 C8 110.8(2)
N2 C10 C9 112.1(2)
N2 C10 H10A 109.2
C9 C10 H10A 109.2
N2 C10 H10B 109.2
C9 C10 H10B 109.2
H10A C10 H10B 107.9
O2 C11 C16 124.9(3)
O2 C11 C12 117.4(3)
C16 C11 C12 117.7(3)
O4 C12 C13 125.0(3)
O4 C12 C11 112.6(3)
C13 C12 C11 122.5(3)
C12 C13 C14 118.4(3)
C12 C13 H13 120.8
C14 C13 H13 120.8
C15 C14 C13 119.9(3)
C15 C14 H14 120.0
C13 C14 H14 120.0
C14 C15 C16 122.6(3)
C14 C15 H15 118.7
C16 C15 H15 118.7
C15 C16 C11 118.9(3)
C15 C16 C17 117.5(3)
C11 C16 C17 123.6(3)
N2 C17 C16 127.7(3)
N2 C17 H17 116.2
C16 C17 H17 116.2
O3 C18 H18A 109.5
O3 C18 H18B 109.5
H18A C18 H18B 109.5
O3 C18 H18C 109.5
H18A C18 H18C 109.5
H18B C18 H18C 109.5
C9 C19 H19A 109.5
C9 C19 H19B 109.5
H19A C19 H19B 109.5
C9 C19 H19C 109.5
H19A C19 H19C 109.5
H19B C19 H19C 109.5
C9 C20 H20A 109.5
C9 C20 H20B 109.5
H20A C20 H20B 109.5
C9 C20 H20C 109.5
H20A C20 H20C 109.5
H20B C20 H20C 109.5
O4 C21 H21A 109.5
O4 C21 H21B 109.5
H21A C21 H21B 109.5
O4 C21 H21C 109.5
H21A C21 H21C 109.5
H21B C21 H21C 109.5
O15 C22 C23 121.2(3)
O15 C22 C24 120.2(3)
C23 C22 C24 118.5(3)
C22 C23 H23A 109.5
C22 C23 H23B 109.5
H23A C23 H23B 109.5
C22 C23 H23C 109.5
H23A C23 H23C 109.5
H23B C23 H23C 109.5
C22 C24 H24A 109.5
C22 C24 H24B 109.5
H24A C24 H24B 109.5
C22 C24 H24C 109.5
H24A C24 H24C 109.5
H24B C24 H24C 109.5

loop_
_geom_bond_atom_site_label_1
_geom_bond_atom_site_label_2
_geom_bond_distance
Ho O1 2.2685(19)
Ho O2 2.2933(19)
Ho O6 2.450(2)
Ho O12 2.469(2)
Ho O10 2.480(2)
Ho O9 2.480(2)
Ho O7 2.485(2)
Ho O3 2.495(2)
Ho O4 2.525(2)
Ho O13 2.578(2)
Zn N2 2.032(2)
Zn O1 2.0421(19)
Zn O5 2.057(2)
Zn O2 2.0569(19)
Zn N1 2.088(2)
O1 C1 1.330(4)
O2 C11 1.320(4)
O3 C2 1.365(3)
O3 C18 1.409(4)
O4 C12 1.376(4)
O4 C21 1.447(3)
O5 H1W5 0.92(3)
O5 H2W5 0.93(4)
N1 C7 1.276(4)
N1 C8 1.491(4)
N2 C17 1.302(4)
N2 C10 1.492(3)
O6 N3 1.276(3)
O7 N3 1.253(3)
N3 O8 1.224(3)
O9 N4 1.297(3)
O10 N4 1.260(3)
N4 O11 1.212(3)
O12 N5 1.263(3)
O13 N5 1.247(3)
N5 O14 1.227(3)
C1 C6 1.398(4)
C1 C2 1.404(4)
C2 C3 1.435(4)
C3 C4 1.385(4)
C3 H3 0.9500
C4 C5 1.363(4)
C4 H4 0.9500
C5 C6 1.391(4)
C5 H5 0.9500
C6 C7 1.453(4)
C7 H7 0.9500
C8 C9 1.533(4)
C8 H8A 0.9900
C8 H8B 0.9900
C9 C10 1.501(4)
C9 C20 1.524(4)
C9 C19 1.526(4)
C10 H10A 0.9900
C10 H10B 0.9900
C11 C16 1.409(4)
C11 C12 1.414(4)
C12 C13 1.380(4)
C13 C14 1.406(4)
C13 H13 0.9500
C14 C15 1.359(4)
C14 H14 0.9500
C15 C16 1.393(4)
C15 H15 0.9500
C16 C17 1.446(4)
C17 H17 0.9500
C18 H18A 0.9800
C18 H18B 0.9800
C18 H18C 0.9800
C19 H19A 0.9800
C19 H19B 0.9800
C19 H19C 0.9800
C20 H20A 0.9800
C20 H20B 0.9800
C20 H20C 0.9800
C21 H21A 0.9800
C21 H21B 0.9800
C21 H21C 0.9800
O15 C22 1.216(4)
C22 C23 1.465(4)
C22 C24 1.499(4)
C23 H23A 0.9800
C23 H23B 0.9800
C23 H23C 0.9800
C24 H24A 0.9800
C24 H24B 0.9800
C24 H24C 0.9800

loop_
_geom_hbond_atom_site_label_D
_geom_hbond_atom_site_label_H
_geom_hbond_atom_site_label_A
_geom_hbond_distance_DH
_geom_hbond_distance_HA
_geom_hbond_distance_DA
_geom_hbond_angle_DHA
_geom_hbond_site_symmetry_A
O5 H1W5 O15 0.92(3) 1.87(3) 2.739(3) 156(3) .
O5 H2W5 O13 0.93(4) 2.16(3) 3.069(3) 165(3) 1_565
